data_4105186
loop_
_publ_author_name
'Thomas M. Douglas'
'Adrian B. Chaplin'
'Andrew S. Weller'
'Xinzheng Yang'
'Michael B. Hall'

_publ_section_title
;
 Monomeric and Oligomeric Amine-Borane \s-Complexes of Rhodium.
 Intermediates in the Catalytic Dehydrogenation of Amine-Boranes
;
_journal_name_full 'Journal of the American Chemical Society'
_journal_page_first 15440
_journal_page_last 15456
_journal_paper_doi 10.1021/ja906070r
_journal_volume 131
_journal_year 2009
_chemical_formula_moiety 'C30 H58 F2 P2 Rh, C32 H12 B F24'
_chemical_formula_sum 'C62 H70 B F26 P2 Rh'
_chemical_formula_weight 1484.84
_space_group_IT_number 14
_symmetry_cell_setting monoclinic
_symmetry_space_group_name_Hall '-P 2yn'
_symmetry_space_group_name_H-M 'P 1 21/n 1'
_atom_sites_solution_hydrogens geom
_atom_sites_solution_primary direct
_atom_sites_solution_secondary difmap
_audit_creation_method SHELXL-97
_cell_angle_alpha 90.00
_cell_angle_beta 113.7594(5)
_cell_angle_gamma 90.00
_cell_formula_units_Z 4
_cell_length_a 21.7964(2)
_cell_length_b 13.1712(2)
_cell_length_c 25.5387(3)
_cell_measurement_reflns_used 15227
_cell_measurement_temperature 150(2)
_cell_measurement_theta_max 27.485
_cell_measurement_theta_min 5.097
_cell_volume 6710.37(15)
_computing_cell_refinement 'Denzo/Scalepack (Otwinowski & Minor 1997)'
_computing_data_collection 'Collect (Nonius BV, 1997-2000)'
_computing_data_reduction 'Denzo/Scalepack (Otwinowski & Minor 1997)'
_computing_molecular_graphics 'ORTEP3 (Farrugia, 1997)'
_computing_publication_material 'Bruker SHELXTL'
_computing_structure_refinement 'SHELXL-97 (Sheldrick, 2008)'
_computing_structure_solution 'SIR2004 (Burla et al., 2005)'
_diffrn_ambient_temperature 150(2)
_diffrn_detector_area_resol_mean 9
_diffrn_measured_fraction_theta_full 0.991
_diffrn_measured_fraction_theta_max 0.991
_diffrn_measurement_device '95mm CCD camera on \k-goniostat'
_diffrn_measurement_device_type KappaCCD
_diffrn_measurement_method CCD
_diffrn_radiation_monochromator 'horizonally mounted graphite crystal'
_diffrn_radiation_source 'fine-focus sealed tube'
_diffrn_radiation_type MoK\a
_diffrn_radiation_wavelength 0.71073
_diffrn_reflns_av_R_equivalents 0.0540
_diffrn_reflns_av_sigmaI/netI 0.0699
_diffrn_reflns_limit_h_max 27
_diffrn_reflns_limit_h_min -27
_diffrn_reflns_limit_k_max 15
_diffrn_reflns_limit_k_min -16
_diffrn_reflns_limit_l_max 31
_diffrn_reflns_limit_l_min -31
_diffrn_reflns_number 25291
_diffrn_reflns_theta_full 26.37
_diffrn_reflns_theta_max 26.37
_diffrn_reflns_theta_min 5.10
_exptl_absorpt_coefficient_mu 0.412
_exptl_absorpt_correction_T_max 1.0
_exptl_absorpt_correction_T_min 0.945
_exptl_absorpt_correction_type multi-scan
_exptl_absorpt_process_details 'Denzo/Scalepack (Otwinowski & Minor 1997)'
_exptl_crystal_colour orange
_exptl_crystal_density_diffrn 1.470
_exptl_crystal_description block
_exptl_crystal_F_000 3024
_exptl_crystal_size_max 0.12
_exptl_crystal_size_mid 0.12
_exptl_crystal_size_min 0.04
_refine_diff_density_max 2.089
_refine_diff_density_min -0.958
_refine_diff_density_rms 0.114
_refine_ls_extinction_method none
_refine_ls_goodness_of_fit_ref 1.023
_refine_ls_hydrogen_treatment constr
_refine_ls_matrix_type full
_refine_ls_number_parameters 1207
_refine_ls_number_reflns 13607
_refine_ls_number_restraints 1596
_refine_ls_restrained_S_all 1.109
_refine_ls_R_factor_all 0.1291
_refine_ls_R_factor_gt 0.0906
_refine_ls_shift/su_max 0.001
_refine_ls_shift/su_mean 0.000
_refine_ls_structure_factor_coef Fsqd
_refine_ls_weighting_details 'calc w=1/[\s^2^(Fo^2^)+(0.1605P)^2^+20.5330P] where P=(Fo^2^+2Fc^2^)/3'
_refine_ls_weighting_scheme calc
_refine_ls_wR_factor_gt 0.2499
_refine_ls_wR_factor_ref 0.2825
_reflns_number_gt 9106
_reflns_number_total 13607
_reflns_threshold_expression >2sigma(I)
_cod_data_source_file ja906070r_si_002.cif
_cod_data_source_block 2
_cod_original_cell_volume 6710.37(14)
_cod_database_code 4105186

loop_
_symmetry_equiv_pos_as_xyz
'x, y, z'
'-x+1/2, y+1/2, -z+1/2'
'-x, -y, -z'
'x-1/2, -y-1/2, z-1/2'

loop_
_atom_site_label
_atom_site_type_symbol
_atom_site_fract_x
_atom_site_fract_y
_atom_site_fract_z
_atom_site_U_iso_or_equiv
_atom_site_adp_type
_atom_site_occupancy
_atom_site_symmetry_multiplicity
_atom_site_calc_flag
_atom_site_refinement_flags
_atom_site_disorder_assembly
_atom_site_disorder_group
Rh1 Rh 0.79475(3) 0.14611(4) 0.00407(2) 0.0461(2) Uani 1 1 d . B .
P1 P 0.82348(8) 0.29420(12) -0.02646(7) 0.0374(4) Uani 1 1 d . . .
P2 P 0.78716(8) 0.21505(14) 0.08320(7) 0.0444(4) Uani 1 1 d D . .
F1 F 0.9098(4) -0.0416(5) 0.0548(3) 0.148(3) Uani 1 1 d DU B .
F2 F 0.8990(4) 0.0353(6) -0.0454(4) 0.101(3) Uani 0.575(13) 1 d PDU A 1
F102 F 0.7993(5) -0.0661(7) 0.0769(4) 0.095(3) Uani 0.425(13) 1 d PDU A 2
C1 C 0.8499(3) -0.0152(3) 0.0163(2) 0.094(2) Uani 1 1 d GDU . .
C2 C 0.8438(3) 0.0242(4) -0.0361(2) 0.091(2) Uani 1 1 d GDU B .
H2 H 0.8826 0.0329 -0.0439 0.109 Uiso 0.425(13) 1 calc PR A 2
C3 C 0.7811(3) 0.0507(4) -0.0770(2) 0.083(2) Uani 1 1 d GDU B .
H3 H 0.7769 0.0776 -0.1128 0.100 Uiso 1 1 calc R . .
C4 C 0.7244(3) 0.0378(4) -0.0655(2) 0.091(2) Uani 1 1 d GDU B .
H4 H 0.6815 0.0559 -0.0935 0.109 Uiso 1 1 calc R . .
C5 C 0.7305(3) -0.0016(4) -0.0132(3) 0.087(2) Uani 1 1 d GDU B .
H5 H 0.6917 -0.0103 -0.0053 0.104 Uiso 1 1 calc R . .
C6 C 0.7932(3) -0.0281(4) 0.0277(2) 0.086(2) Uani 1 1 d GDU B .
H6 H 0.7974 -0.0550 0.0635 0.104 Uiso 0.575(13) 1 calc PR A 1
C7 C 0.8254(3) 0.2754(5) -0.0974(3) 0.0430(14) Uani 1 1 d D B .
H7A H 0.8579 0.2203 -0.0935 0.052 Uiso 1 1 calc R . .
H7B H 0.7807 0.2501 -0.1234 0.052 Uiso 1 1 calc R . .
C8 C 0.8431(3) 0.3648(5) -0.1276(3) 0.0481(16) Uani 1 1 d D . .
H8 H 0.8386 0.4297 -0.1091 0.058 Uiso 1 1 calc R B .
C9 C 0.9142(4) 0.3569(8) -0.1245(4) 0.071(2) Uani 1 1 d D B .
H9A H 0.9194 0.2924 -0.1414 0.106 Uiso 1 1 calc R . .
H9B H 0.9462 0.3598 -0.0844 0.106 Uiso 1 1 calc R . .
H9C H 0.9227 0.4134 -0.1456 0.106 Uiso 1 1 calc R . .
C10 C 0.7949(4) 0.3669(7) -0.1906(3) 0.064(2) Uani 1 1 d D B .
H10A H 0.8044 0.4263 -0.2091 0.097 Uiso 1 1 calc R . .
H10B H 0.7487 0.3707 -0.1936 0.097 Uiso 1 1 calc R . .
H10C H 0.8006 0.3050 -0.2094 0.097 Uiso 1 1 calc R . .
C11 C 0.9075(7) 0.3516(14) 0.0164(9) 0.051(2) Uani 0.647(9) 1 d PDU B 1
H11A H 0.9113 0.4146 -0.0032 0.061 Uiso 0.647(9) 1 calc PR B 1
H11B H 0.9082 0.3717 0.0540 0.061 Uiso 0.647(9) 1 calc PR B 1
C12 C 0.9706(4) 0.2878(8) 0.0276(5) 0.057(2) Uani 0.647(9) 1 d PDU B 1
H12 H 0.9629 0.2468 -0.0074 0.068 Uiso 0.647(9) 1 calc PR B 1
C13 C 0.9836(6) 0.2151(10) 0.0772(5) 0.073(3) Uani 0.647(9) 1 d PDU B 1
H13A H 1.0238 0.1749 0.0836 0.110 Uiso 0.647(9) 1 calc PR B 1
H13B H 0.9450 0.1697 0.0681 0.110 Uiso 0.647(9) 1 calc PR B 1
H13C H 0.9903 0.2539 0.1118 0.110 Uiso 0.647(9) 1 calc PR B 1
C14 C 1.0314(5) 0.3549(10) 0.0398(6) 0.069(3) Uani 0.647(9) 1 d PDU B 1
H14A H 1.0422 0.3910 0.0759 0.103 Uiso 0.647(9) 1 calc PR B 1
H14B H 1.0217 0.4041 0.0087 0.103 Uiso 0.647(9) 1 calc PR B 1
H14C H 1.0697 0.3128 0.0425 0.103 Uiso 0.647(9) 1 calc PR B 1
C111 C 0.9031(13) 0.349(3) 0.0167(15) 0.052(2) Uani 0.353(9) 1 d PDU B 2
H11C H 0.9208 0.3833 -0.0088 0.063 Uiso 0.353(9) 1 calc PR B 2
H11D H 0.8965 0.4007 0.0418 0.063 Uiso 0.353(9) 1 calc PR B 2
C112 C 0.9558(8) 0.2726(14) 0.0540(7) 0.056(2) Uani 0.353(9) 1 d PDU B 2
H112 H 0.9332 0.2255 0.0713 0.068 Uiso 0.353(9) 1 calc PR B 2
C113 C 0.9845(11) 0.2088(17) 0.0198(9) 0.068(4) Uani 0.353(9) 1 d PDU B 2
H11E H 0.9533 0.2090 -0.0206 0.102 Uiso 0.353(9) 1 calc PR B 2
H11F H 0.9909 0.1390 0.0343 0.102 Uiso 0.353(9) 1 calc PR B 2
H11G H 1.0276 0.2371 0.0236 0.102 Uiso 0.353(9) 1 calc PR B 2
C114 C 1.0115(10) 0.3263(19) 0.1025(9) 0.073(4) Uani 0.353(9) 1 d PDU B 2
H11H H 1.0531 0.3221 0.0965 0.110 Uiso 0.353(9) 1 calc PR B 2
H11I H 1.0180 0.2937 0.1388 0.110 Uiso 0.353(9) 1 calc PR B 2
H11J H 0.9994 0.3977 0.1035 0.110 Uiso 0.353(9) 1 calc PR B 2
C15 C 0.7674(7) 0.4057(18) -0.0379(10) 0.050(2) Uani 0.505(11) 1 d PDU B 1
H15A H 0.7546 0.4087 -0.0048 0.060 Uiso 0.505(11) 1 calc PR B 1
H15B H 0.7947 0.4669 -0.0357 0.060 Uiso 0.505(11) 1 calc PR B 1
C16 C 0.7027(6) 0.4167(9) -0.0917(6) 0.059(2) Uani 0.505(11) 1 d PDU B 1
H16 H 0.7151 0.4139 -0.1254 0.071 Uiso 0.505(11) 1 calc PR B 1
C17 C 0.6540(8) 0.3317(11) -0.0982(9) 0.073(4) Uani 0.505(11) 1 d PDU B 1
H17A H 0.6408 0.3325 -0.0658 0.110 Uiso 0.505(11) 1 calc PR B 1
H17B H 0.6753 0.2666 -0.0992 0.110 Uiso 0.505(11) 1 calc PR B 1
H17C H 0.6142 0.3407 -0.1339 0.110 Uiso 0.505(11) 1 calc PR B 1
C18 C 0.6718(8) 0.5197(10) -0.0922(9) 0.074(4) Uani 0.505(11) 1 d PDU B 1
H18A H 0.6362 0.5324 -0.1301 0.110 Uiso 0.505(11) 1 calc PR B 1
H18B H 0.7063 0.5723 -0.0835 0.110 Uiso 0.505(11) 1 calc PR B 1
H18C H 0.6528 0.5212 -0.0634 0.110 Uiso 0.505(11) 1 calc PR B 1
C115 C 0.7737(6) 0.410(2) -0.0376(12) 0.051(2) Uani 0.495(11) 1 d PDU B 2
H11K H 0.7924 0.4505 -0.0018 0.061 Uiso 0.495(11) 1 calc PR B 2
H11L H 0.7804 0.4507 -0.0676 0.061 Uiso 0.495(11) 1 calc PR B 2
C116 C 0.6983(6) 0.4004(10) -0.0546(6) 0.057(2) Uani 0.495(11) 1 d PDU B 2
H116 H 0.6908 0.3498 -0.0286 0.069 Uiso 0.495(11) 1 calc PR B 2
C117 C 0.6633(8) 0.3629(14) -0.1154(6) 0.064(4) Uani 0.495(11) 1 d PDU B 2
H11M H 0.6150 0.3582 -0.1255 0.097 Uiso 0.495(11) 1 calc PR B 2
H11N H 0.6807 0.2957 -0.1188 0.097 Uiso 0.495(11) 1 calc PR B 2
H11O H 0.6715 0.4104 -0.1414 0.097 Uiso 0.495(11) 1 calc PR B 2
C118 C 0.6692(9) 0.5014(12) -0.0473(9) 0.078(4) Uani 0.495(11) 1 d PDU B 2
H11P H 0.6875 0.5558 -0.0629 0.117 Uiso 0.495(11) 1 calc PR B 2
H11Q H 0.6811 0.5139 -0.0065 0.117 Uiso 0.495(11) 1 calc PR B 2
H11R H 0.6203 0.4997 -0.0677 0.117 Uiso 0.495(11) 1 calc PR B 2
C19 C 0.8184(4) 0.1330(6) 0.1467(4) 0.057(2) Uani 0.725(7) 1 d PDU B 1
H19A H 0.8124 0.1700 0.1781 0.068 Uiso 0.725(7) 1 calc PR B 1
H19B H 0.7890 0.0724 0.1381 0.068 Uiso 0.725(7) 1 calc PR B 1
C20 C 0.8907(5) 0.0958(7) 0.1694(5) 0.067(3) Uani 0.725(7) 1 d PDU B 1
H20 H 0.9034 0.0848 0.1364 0.080 Uiso 0.725(7) 1 calc PR B 1
C21 C 0.8965(8) -0.0050(8) 0.2006(6) 0.085(4) Uani 0.725(7) 1 d PDU B 1
H21A H 0.9430 -0.0151 0.2279 0.128 Uiso 0.725(7) 1 calc PR B 1
H21B H 0.8832 -0.0606 0.1728 0.128 Uiso 0.725(7) 1 calc PR B 1
H21C H 0.8671 -0.0039 0.2213 0.128 Uiso 0.725(7) 1 calc PR B 1
C22 C 0.9390(6) 0.1716(9) 0.2101(6) 0.092(4) Uani 0.725(7) 1 d PDU B 1
H22A H 0.9418 0.2320 0.1887 0.138 Uiso 0.725(7) 1 calc PR B 1
H22B H 0.9835 0.1406 0.2285 0.138 Uiso 0.725(7) 1 calc PR B 1
H22C H 0.9230 0.1912 0.2394 0.138 Uiso 0.725(7) 1 calc PR B 1
C119 C 0.8639(7) 0.1883(15) 0.1476(8) 0.069(4) Uani 0.275(7) 1 d PDU B 2
H11S H 0.8990 0.2306 0.1432 0.083 Uiso 0.275(7) 1 calc PR B 2
H11T H 0.8555 0.2188 0.1796 0.083 Uiso 0.275(7) 1 calc PR B 2
C120 C 0.8980(11) 0.0871(16) 0.1708(11) 0.074(5) Uani 0.275(7) 1 d PDU B 2
H120 H 0.9039 0.0501 0.1390 0.089 Uiso 0.275(7) 1 calc PR B 2
C121 C 0.8565(16) 0.021(2) 0.1927(15) 0.083(7) Uani 0.275(7) 1 d PDU B 2
H12A H 0.8270 0.0637 0.2038 0.124 Uiso 0.275(7) 1 calc PR B 2
H12B H 0.8863 -0.0180 0.2260 0.124 Uiso 0.275(7) 1 calc PR B 2
H12C H 0.8293 -0.0262 0.1625 0.124 Uiso 0.275(7) 1 calc PR B 2
C122 C 0.9669(11) 0.104(2) 0.2183(15) 0.089(7) Uani 0.275(7) 1 d PDU B 2
H12D H 0.9620 0.1277 0.2528 0.134 Uiso 0.275(7) 1 calc PR B 2
H12E H 0.9909 0.1557 0.2061 0.134 Uiso 0.275(7) 1 calc PR B 2
H12F H 0.9922 0.0405 0.2265 0.134 Uiso 0.275(7) 1 calc PR B 2
C23 C 0.6997(4) 0.2348(7) 0.0757(5) 0.066(3) Uani 0.725(7) 1 d PDU B 1
H23A H 0.7017 0.2585 0.1132 0.079 Uiso 0.725(7) 1 calc PR B 1
H23B H 0.6804 0.2909 0.0482 0.079 Uiso 0.725(7) 1 calc PR B 1
C24 C 0.6501(5) 0.1457(9) 0.0566(5) 0.073(3) Uani 0.725(7) 1 d PDU B 1
H24 H 0.6766 0.0815 0.0626 0.087 Uiso 0.725(7) 1 calc PR B 1
C25 C 0.6059(8) 0.1542(14) -0.0065(5) 0.109(5) Uani 0.725(7) 1 d PDU B 1
H25A H 0.5778 0.0933 -0.0190 0.164 Uiso 0.725(7) 1 calc PR B 1
H25B H 0.6339 0.1604 -0.0282 0.164 Uiso 0.725(7) 1 calc PR B 1
H25C H 0.5772 0.2143 -0.0131 0.164 Uiso 0.725(7) 1 calc PR B 1
C26 C 0.6101(8) 0.1406(14) 0.0932(7) 0.099(5) Uani 0.725(7) 1 d PDU B 1
H26A H 0.5781 0.1971 0.0833 0.148 Uiso 0.725(7) 1 calc PR B 1
H26B H 0.6406 0.1453 0.1337 0.148 Uiso 0.725(7) 1 calc PR B 1
H26C H 0.5856 0.0762 0.0863 0.148 Uiso 0.725(7) 1 calc PR B 1
C123 C 0.7220(8) 0.1702(16) 0.1057(10) 0.066(4) Uani 0.275(7) 1 d PDU B 2
H12G H 0.7304 0.0976 0.1161 0.080 Uiso 0.275(7) 1 calc PR B 2
H12H H 0.7265 0.2077 0.1406 0.080 Uiso 0.275(7) 1 calc PR B 2
C124 C 0.6496(10) 0.1811(18) 0.0617(11) 0.075(4) Uani 0.275(7) 1 d PDU B 2
H124 H 0.6490 0.1646 0.0233 0.090 Uiso 0.275(7) 1 calc PR B 2
C125 C 0.6224(15) 0.288(2) 0.0588(18) 0.098(10) Uani 0.275(7) 1 d PDU B 2
H12I H 0.5746 0.2883 0.0337 0.147 Uiso 0.275(7) 1 calc PR B 2
H12J H 0.6465 0.3338 0.0435 0.147 Uiso 0.275(7) 1 calc PR B 2
H12K H 0.6287 0.3098 0.0972 0.147 Uiso 0.275(7) 1 calc PR B 2
C126 C 0.6045(13) 0.105(3) 0.074(2) 0.096(8) Uani 0.275(7) 1 d PDU B 2
H12L H 0.5575 0.1218 0.0505 0.145 Uiso 0.275(7) 1 calc PR B 2
H12M H 0.6127 0.1083 0.1145 0.145 Uiso 0.275(7) 1 calc PR B 2
H12N H 0.6144 0.0367 0.0644 0.145 Uiso 0.275(7) 1 calc PR B 2
C27 C 0.8249(4) 0.3369(6) 0.1103(3) 0.048(2) Uani 0.725(7) 1 d PDU B 1
H27A H 0.8737 0.3302 0.1210 0.057 Uiso 0.725(7) 1 calc PR B 1
H27B H 0.8078 0.3858 0.0783 0.057 Uiso 0.725(7) 1 calc PR B 1
C28 C 0.8155(5) 0.3850(8) 0.1614(4) 0.055(2) Uani 0.725(7) 1 d PDU B 1
H28 H 0.8093 0.3300 0.1859 0.066 Uiso 0.725(7) 1 calc PR B 1
C29 C 0.8776(6) 0.4471(13) 0.1968(6) 0.074(4) Uani 0.725(7) 1 d PDU B 1
H29A H 0.8920 0.4864 0.1712 0.112 Uiso 0.725(7) 1 calc PR B 1
H29B H 0.9138 0.4013 0.2200 0.112 Uiso 0.725(7) 1 calc PR B 1
H29C H 0.8669 0.4936 0.2219 0.112 Uiso 0.725(7) 1 calc PR B 1
C30 C 0.7554(6) 0.4555(11) 0.1422(7) 0.081(4) Uani 0.725(7) 1 d PDU B 1
H30A H 0.7626 0.5118 0.1201 0.122 Uiso 0.725(7) 1 calc PR B 1
H30B H 0.7499 0.4825 0.1757 0.122 Uiso 0.725(7) 1 calc PR B 1
H30C H 0.7151 0.4179 0.1182 0.122 Uiso 0.725(7) 1 calc PR B 1
C127 C 0.7814(10) 0.3542(7) 0.0907(8) 0.054(4) Uani 0.275(7) 1 d PDU B 2
H12O H 0.8174 0.3850 0.0816 0.065 Uiso 0.275(7) 1 calc PR B 2
H12P H 0.7384 0.3761 0.0603 0.065 Uiso 0.275(7) 1 calc PR B 2
C128 C 0.7856(13) 0.403(2) 0.1466(9) 0.059(5) Uani 0.275(7) 1 d PDU B 2
H128 H 0.7726 0.3518 0.1691 0.071 Uiso 0.275(7) 1 calc PR B 2
C129 C 0.8559(15) 0.441(4) 0.1828(15) 0.072(7) Uani 0.275(7) 1 d PDU B 2
H12Q H 0.8768 0.4660 0.1577 0.109 Uiso 0.275(7) 1 calc PR B 2
H12R H 0.8827 0.3849 0.2062 0.109 Uiso 0.275(7) 1 calc PR B 2
H12S H 0.8536 0.4959 0.2077 0.109 Uiso 0.275(7) 1 calc PR B 2
C130 C 0.7368(18) 0.492(3) 0.1325(17) 0.086(9) Uani 0.275(7) 1 d PDU B 2
H13D H 0.7439 0.5297 0.1676 0.129 Uiso 0.275(7) 1 calc PR B 2
H13E H 0.6907 0.4664 0.1156 0.129 Uiso 0.275(7) 1 calc PR B 2
H13F H 0.7444 0.5374 0.1052 0.129 Uiso 0.275(7) 1 calc PR B 2
B1 B 0.9753(3) 0.2974(5) 0.7049(3) 0.0302(13) Uani 1 1 d . . .
C31 C 0.9741(3) 0.2435(4) 0.6467(2) 0.0311(11) Uani 1 1 d . . .
C32 C 0.9360(3) 0.2828(5) 0.5924(2) 0.0335(12) Uani 1 1 d . . .
H32 H 0.9140 0.3460 0.5894 0.040 Uiso 1 1 calc R . .
C33 C 0.9294(3) 0.2323(5) 0.5424(3) 0.0412(14) Uani 1 1 d . . .
C34 C 0.9607(4) 0.1401(6) 0.5447(3) 0.058(2) Uani 1 1 d . C .
H34 H 0.9566 0.1056 0.5107 0.070 Uiso 1 1 calc R . .
C35 C 0.9988(4) 0.0996(5) 0.5986(3) 0.0550(19) Uani 1 1 d D . .
C36 C 1.0038(3) 0.1493(5) 0.6481(3) 0.0423(14) Uani 1 1 d . C .
H36 H 1.0283 0.1181 0.6841 0.051 Uiso 1 1 calc R . .
C37 C 0.8867(4) 0.2802(7) 0.4856(3) 0.057(2) Uani 1 1 d . . .
F3 F 0.9003(3) 0.3791(4) 0.4828(2) 0.0794(14) Uani 1 1 d U . .
F4 F 0.8224(2) 0.2795(4) 0.4768(2) 0.0772(14) Uani 1 1 d U . .
F5 F 0.8943(3) 0.2369(4) 0.44199(19) 0.0795(14) Uani 1 1 d U . .
C38 C 1.0434(5) 0.0103(8) 0.5988(4) 0.055(3) Uani 0.535(9) 1 d PDU C 1
F6 F 1.0069(6) -0.0706(9) 0.5745(5) 0.080(3) Uani 0.535(9) 1 d PDU C 1
F7 F 1.0830(4) 0.0207(8) 0.5709(4) 0.074(3) Uani 0.535(9) 1 d PDU C 1
F8 F 1.0837(5) -0.0189(8) 0.6506(3) 0.086(3) Uani 0.535(9) 1 d PDU C 1
C138 C 1.0219(6) -0.0097(8) 0.6026(4) 0.055(3) Uani 0.465(9) 1 d PDU C 2
F106 F 0.9847(6) -0.0681(10) 0.5596(5) 0.073(3) Uani 0.465(9) 1 d PDU C 2
F107 F 1.0808(6) -0.0038(11) 0.5996(6) 0.095(3) Uani 0.465(9) 1 d PDU C 2
F108 F 1.0310(7) -0.0588(8) 0.6494(4) 0.083(3) Uani 0.465(9) 1 d PDU C 2
C39 C 0.9145(3) 0.2394(4) 0.7155(2) 0.0318(12) Uani 1 1 d . . .
C40 C 0.8476(3) 0.2594(5) 0.6783(3) 0.0359(12) Uani 1 1 d . . .
H40 H 0.8392 0.3114 0.6505 0.043 Uiso 1 1 calc R . .
C41 C 0.7939(3) 0.2074(5) 0.6803(3) 0.0425(14) Uani 1 1 d . D .
C42 C 0.8041(4) 0.1310(5) 0.7207(3) 0.0469(16) Uani 1 1 d . . .
H42 H 0.7672 0.0948 0.7223 0.056 Uiso 1 1 calc R . .
C43 C 0.8692(4) 0.1088(5) 0.7585(3) 0.0447(15) Uani 1 1 d . . .
C44 C 0.9228(3) 0.1625(4) 0.7557(3) 0.0367(13) Uani 1 1 d . . .
H44 H 0.9669 0.1462 0.7822 0.044 Uiso 1 1 calc R . .
C45 C 0.7241(4) 0.2290(4) 0.6393(3) 0.0590(19) Uani 1 1 d D . .
F9 F 0.6838(5) 0.2494(11) 0.6656(4) 0.075(3) Uani 0.521(16) 1 d PDU D 1
F10 F 0.6943(6) 0.1534(8) 0.6032(6) 0.088(3) Uani 0.521(16) 1 d PDU D 1
F11 F 0.7185(5) 0.3092(9) 0.6055(5) 0.072(3) Uani 0.521(16) 1 d PDU D 1
F109 F 0.7211(6) 0.2645(12) 0.5900(4) 0.072(3) Uani 0.479(16) 1 d PDU D 2
F110 F 0.6922(7) 0.2940(10) 0.6587(6) 0.090(3) Uani 0.479(16) 1 d PDU D 2
F111 F 0.6864(5) 0.1447(7) 0.6270(6) 0.076(3) Uani 0.479(16) 1 d PDU D 2
C46 C 0.8809(4) 0.0301(5) 0.8023(4) 0.0568(19) Uani 1 1 d . . .
F12 F 0.9288(4) 0.0513(6) 0.8516(3) 0.120(2) Uani 1 1 d U . .
F13 F 0.8914(4) -0.0582(5) 0.7847(3) 0.119(2) Uani 1 1 d U . .
F14 F 0.8288(3) 0.0101(5) 0.8140(3) 0.109(2) Uani 1 1 d U . .
C47 C 0.9637(3) 0.4195(4) 0.6978(2) 0.0295(11) Uani 1 1 d . . .
C48 C 0.9972(3) 0.4776(5) 0.6722(3) 0.0386(13) Uani 1 1 d . E .
H48 H 1.0244 0.4440 0.6563 0.046 Uiso 1 1 calc R . .
C49 C 0.9924(3) 0.5834(5) 0.6687(3) 0.0479(16) Uani 1 1 d D . .
C50 C 0.9550(3) 0.6350(5) 0.6926(3) 0.0421(14) Uani 1 1 d . E .
H50 H 0.9526 0.7070 0.6913 0.051 Uiso 1 1 calc R . .
C51 C 0.9211(3) 0.5797(5) 0.7185(2) 0.0351(12) Uani 1 1 d . . .
C52 C 0.9254(3) 0.4738(4) 0.7212(2) 0.0314(11) Uani 1 1 d . E .
H52 H 0.9017 0.4376 0.7394 0.038 Uiso 1 1 calc R . .
C53 C 1.0360(5) 0.6485(7) 0.6482(4) 0.063(3) Uani 0.526(8) 1 d PDU E 1
F15 F 1.0535(6) 0.5942(7) 0.6129(5) 0.083(3) Uani 0.526(8) 1 d PDU E 1
F16 F 1.0909(5) 0.6820(10) 0.6891(4) 0.105(3) Uani 0.526(8) 1 d PDU E 1
F17 F 1.0013(6) 0.7267(8) 0.6182(5) 0.081(3) Uani 0.526(8) 1 d PDU E 1
C153 C 1.0262(5) 0.6316(8) 0.6326(5) 0.063(3) Uani 0.474(8) 1 d PDU E 2
F115 F 1.0032(6) 0.6046(10) 0.5782(5) 0.100(4) Uani 0.474(8) 1 d PDU E 2
F116 F 1.0910(5) 0.6085(9) 0.6537(6) 0.089(3) Uani 0.474(8) 1 d PDU E 2
F117 F 1.0222(7) 0.7312(8) 0.6350(6) 0.077(3) Uani 0.474(8) 1 d PDU E 2
C54 C 0.8787(4) 0.6323(5) 0.7435(3) 0.0519(17) Uani 1 1 d D E .
F18 F 0.8132(3) 0.6189(6) 0.7116(3) 0.113(2) Uani 1 1 d DU . .
F19 F 0.8864(3) 0.7308(4) 0.7477(3) 0.0827(15) Uani 1 1 d DU . .
F20 F 0.8840(4) 0.5967(5) 0.7927(3) 0.109(2) Uani 1 1 d DU . .
C55 C 1.0488(3) 0.2838(4) 0.7591(2) 0.0300(11) Uani 1 1 d . . .
C56 C 1.1083(3) 0.2675(5) 0.7519(2) 0.0399(14) Uani 1 1 d . . .
H56 H 1.1063 0.2592 0.7143 0.048 Uiso 1 1 calc R . .
C57 C 1.1702(3) 0.2629(6) 0.7979(3) 0.0501(17) Uani 1 1 d . F .
C58 C 1.1760(3) 0.2739(5) 0.8537(3) 0.0466(16) Uani 1 1 d . . .
H58 H 1.2183 0.2693 0.8851 0.056 Uiso 1 1 calc R . .
C59 C 1.1178(3) 0.2921(5) 0.8618(2) 0.0388(13) Uani 1 1 d . G .
C60 C 1.0557(3) 0.2974(4) 0.8155(2) 0.0338(12) Uani 1 1 d . . .
H60 H 1.0168 0.3107 0.8226 0.041 Uiso 1 1 calc R . .
C61 C 1.2326(4) 0.2433(5) 0.7868(3) 0.081(3) Uani 1 1 d D . .
F21 F 1.2242(6) 0.1591(8) 0.7553(6) 0.068(3) Uani 0.442(4) 1 d PDU F 1
F22 F 1.2399(6) 0.3197(8) 0.7539(6) 0.073(3) Uani 0.442(4) 1 d PDU F 1
F23 F 1.2883(5) 0.2371(12) 0.8324(4) 0.072(3) Uani 0.442(4) 1 d PDU F 1
F121 F 1.2748(9) 0.3209(10) 0.7939(9) 0.078(3) Uani 0.268(7) 1 d PDU F 2
F122 F 1.2700(8) 0.1740(13) 0.8273(6) 0.062(3) Uani 0.268(7) 1 d PDU F 2
F123 F 1.2229(9) 0.1997(15) 0.7370(5) 0.067(3) Uani 0.268(7) 1 d PDU F 2
F221 F 1.2871(6) 0.2909(12) 0.8252(5) 0.050(3) Uani 0.290(7) 1 d PDU F 3
F222 F 1.2480(9) 0.1441(7) 0.7923(9) 0.077(3) Uani 0.290(7) 1 d PDU F 3
F223 F 1.2289(8) 0.2715(15) 0.7355(4) 0.069(3) Uani 0.290(7) 1 d PDU F 3
C62 C 1.1217(2) 0.3100(4) 0.9212(3) 0.0519(17) Uani 1 1 d D . .
F24 F 1.1757(4) 0.2634(9) 0.9616(3) 0.057(2) Uani 0.531(17) 1 d PDU G 1
F25 F 1.0693(4) 0.2722(9) 0.9301(4) 0.057(3) Uani 0.531(17) 1 d PDU G 1
F26 F 1.1261(7) 0.4077(5) 0.9347(5) 0.072(3) Uani 0.531(17) 1 d PDU G 1
F124 F 1.0932(7) 0.4009(6) 0.9245(5) 0.059(3) Uani 0.469(17) 1 d PDU G 2
F125 F 1.1836(4) 0.3139(12) 0.9617(5) 0.070(3) Uani 0.469(17) 1 d PDU G 2
F126 F 1.0873(6) 0.2412(8) 0.9365(6) 0.062(3) Uani 0.469(17) 1 d PDU G 2

loop_
_atom_site_aniso_label
_atom_site_aniso_U_11
_atom_site_aniso_U_22
_atom_site_aniso_U_33
_atom_site_aniso_U_23
_atom_site_aniso_U_13
_atom_site_aniso_U_12
Rh1 0.0571(4) 0.0372(3) 0.0439(3) 0.0031(2) 0.0203(3) -0.0049(2)
P1 0.0379(8) 0.0378(8) 0.0376(8) 0.0026(6) 0.0163(7) 0.0011(7)
P2 0.0422(9) 0.0485(10) 0.0409(9) 0.0045(7) 0.0149(7) -0.0061(7)
F1 0.154(4) 0.121(4) 0.152(4) -0.002(4) 0.043(3) 0.015(4)
F2 0.118(4) 0.088(4) 0.105(4) -0.008(3) 0.055(3) 0.010(3)
F102 0.115(5) 0.073(4) 0.090(4) 0.007(3) 0.035(3) -0.011(4)
C1 0.124(4) 0.053(3) 0.099(4) -0.002(3) 0.039(4) 0.008(4)
C2 0.125(4) 0.059(3) 0.098(4) -0.008(3) 0.053(3) 0.002(3)
C3 0.133(5) 0.047(3) 0.079(4) -0.010(3) 0.052(4) -0.011(4)
C4 0.135(5) 0.047(3) 0.083(4) -0.012(3) 0.035(4) -0.015(4)
C5 0.127(5) 0.048(3) 0.086(4) -0.006(3) 0.044(4) -0.023(4)
C6 0.124(4) 0.051(3) 0.085(4) 0.002(3) 0.043(3) -0.011(3)
C7 0.047(4) 0.043(3) 0.042(3) 0.000(3) 0.021(3) 0.000(3)
C8 0.060(4) 0.046(4) 0.047(4) -0.002(3) 0.031(3) 0.000(3)
C9 0.060(5) 0.097(7) 0.063(5) 0.017(5) 0.033(4) -0.008(5)
C10 0.071(5) 0.072(5) 0.054(4) 0.019(4) 0.029(4) 0.007(4)
C11 0.039(3) 0.062(4) 0.049(4) -0.001(3) 0.016(3) -0.004(3)
C12 0.042(3) 0.069(4) 0.054(4) 0.003(3) 0.014(3) -0.004(3)
C13 0.056(5) 0.084(6) 0.068(5) 0.009(5) 0.013(4) -0.002(5)
C14 0.041(5) 0.092(8) 0.062(6) 0.008(6) 0.009(5) -0.008(5)
C111 0.040(4) 0.064(4) 0.050(4) 0.000(4) 0.015(4) -0.004(4)
C112 0.042(4) 0.069(4) 0.053(4) 0.003(4) 0.015(3) -0.003(4)
C113 0.052(6) 0.079(7) 0.064(6) 0.006(6) 0.012(6) -0.003(6)
C114 0.055(7) 0.087(8) 0.067(8) 0.000(7) 0.013(7) -0.006(7)
C15 0.048(4) 0.047(4) 0.059(4) 0.002(3) 0.025(4) 0.005(4)
C16 0.053(4) 0.053(4) 0.067(4) 0.002(4) 0.020(4) 0.008(3)
C17 0.060(6) 0.058(7) 0.078(7) 0.003(6) 0.004(6) 0.006(6)
C18 0.061(6) 0.065(7) 0.087(8) 0.014(7) 0.022(6) 0.010(6)
C115 0.048(4) 0.047(4) 0.060(4) 0.001(3) 0.024(4) 0.005(4)
C116 0.050(4) 0.052(4) 0.068(4) 0.002(4) 0.021(4) 0.005(3)
C117 0.052(6) 0.060(7) 0.076(7) -0.001(6) 0.020(5) 0.004(6)
C118 0.065(7) 0.067(7) 0.089(8) 0.000(7) 0.019(7) 0.012(6)
C19 0.067(5) 0.049(5) 0.056(5) 0.010(4) 0.025(4) -0.002(4)
C20 0.072(5) 0.050(5) 0.067(5) 0.004(4) 0.016(4) 0.015(4)
C21 0.113(9) 0.069(7) 0.065(7) 0.014(6) 0.026(7) 0.025(7)
C22 0.070(7) 0.080(8) 0.089(8) 0.002(7) -0.005(6) 0.021(6)
C119 0.072(7) 0.059(7) 0.065(7) 0.012(6) 0.016(7) 0.003(6)
C120 0.077(7) 0.059(7) 0.071(7) 0.007(6) 0.013(7) 0.012(7)
C121 0.089(13) 0.073(12) 0.066(11) 0.007(11) 0.010(12) 0.011(11)
C122 0.075(12) 0.062(11) 0.094(12) 0.004(11) -0.004(11) 0.021(11)
C23 0.050(5) 0.073(6) 0.079(6) -0.008(5) 0.029(4) -0.010(5)
C24 0.051(4) 0.086(7) 0.087(6) 0.001(5) 0.033(4) -0.017(5)
C25 0.094(9) 0.112(11) 0.109(10) 0.016(9) 0.029(8) -0.003(8)
C26 0.084(8) 0.111(10) 0.118(10) -0.005(8) 0.057(7) -0.021(7)
C123 0.051(7) 0.079(8) 0.078(8) 0.005(7) 0.036(6) -0.024(7)
C124 0.056(6) 0.087(8) 0.091(7) 0.003(7) 0.037(6) -0.013(6)
C125 0.085(17) 0.087(18) 0.118(19) -0.008(17) 0.036(16) -0.001(16)
C126 0.079(11) 0.101(14) 0.106(13) -0.006(12) 0.034(11) -0.031(12)
C27 0.049(5) 0.052(5) 0.045(5) 0.002(4) 0.022(4) -0.003(4)
C28 0.054(6) 0.063(5) 0.047(5) -0.005(4) 0.019(4) -0.002(5)
C29 0.072(8) 0.068(7) 0.059(8) -0.017(6) 0.001(6) -0.011(7)
C30 0.070(8) 0.065(9) 0.102(9) -0.024(7) 0.027(7) 0.003(7)
C127 0.057(8) 0.063(8) 0.048(8) 0.000(7) 0.026(7) -0.013(8)
C128 0.059(9) 0.065(8) 0.055(8) -0.003(7) 0.024(7) -0.008(8)
C129 0.073(14) 0.069(12) 0.053(12) -0.002(11) 0.003(12) -0.012(12)
C130 0.077(15) 0.072(16) 0.092(14) -0.012(14) 0.017(13) -0.010(14)
B1 0.030(3) 0.035(3) 0.027(3) -0.002(2) 0.012(2) 0.001(3)
C31 0.027(3) 0.036(3) 0.032(3) -0.007(2) 0.013(2) 0.000(2)
C32 0.029(3) 0.045(3) 0.027(3) -0.002(2) 0.012(2) 0.005(2)
C33 0.037(3) 0.054(4) 0.030(3) -0.005(3) 0.011(2) 0.005(3)
C34 0.066(5) 0.068(5) 0.034(3) -0.015(3) 0.013(3) 0.014(4)
C35 0.073(5) 0.045(4) 0.036(3) -0.012(3) 0.011(3) 0.016(3)
C36 0.051(4) 0.039(3) 0.032(3) -0.004(2) 0.011(3) 0.005(3)
C37 0.051(4) 0.090(6) 0.028(3) -0.013(3) 0.012(3) 0.011(4)
F3 0.092(3) 0.082(3) 0.057(2) 0.016(2) 0.021(2) 0.014(3)
F4 0.057(2) 0.105(3) 0.058(2) 0.006(2) 0.011(2) 0.011(2)
F5 0.101(3) 0.093(3) 0.044(2) -0.002(2) 0.028(2) 0.025(3)
C38 0.054(4) 0.056(4) 0.055(4) -0.007(3) 0.021(3) 0.004(3)
F6 0.082(5) 0.062(4) 0.087(5) -0.009(4) 0.024(4) 0.007(4)
F7 0.077(4) 0.078(4) 0.077(5) -0.011(4) 0.040(3) 0.018(3)
F8 0.098(4) 0.077(4) 0.074(4) -0.009(3) 0.023(3) 0.039(4)
C138 0.054(4) 0.056(4) 0.055(4) -0.007(3) 0.021(3) 0.004(3)
F106 0.083(5) 0.054(4) 0.069(5) -0.012(4) 0.018(4) 0.009(4)
F107 0.093(5) 0.089(5) 0.102(5) -0.001(4) 0.039(4) 0.019(4)
F108 0.106(5) 0.063(4) 0.069(4) -0.006(4) 0.025(4) 0.022(4)
C39 0.037(3) 0.030(3) 0.031(3) -0.006(2) 0.016(2) -0.002(2)
C40 0.035(3) 0.037(3) 0.038(3) -0.004(2) 0.017(3) -0.006(2)
C41 0.040(3) 0.047(4) 0.044(3) -0.011(3) 0.020(3) -0.010(3)
C42 0.049(4) 0.044(4) 0.056(4) -0.008(3) 0.029(3) -0.015(3)
C43 0.059(4) 0.035(3) 0.047(4) -0.002(3) 0.029(3) -0.004(3)
C44 0.041(3) 0.033(3) 0.037(3) -0.003(2) 0.017(3) -0.002(3)
C45 0.038(4) 0.064(5) 0.076(5) -0.002(4) 0.024(4) -0.009(3)
F9 0.061(4) 0.084(5) 0.088(4) 0.016(4) 0.038(3) 0.006(4)
F10 0.077(4) 0.087(4) 0.080(5) -0.012(4) 0.012(4) -0.003(4)
F11 0.056(4) 0.071(4) 0.082(4) 0.016(4) 0.020(3) -0.003(3)
F109 0.060(4) 0.084(5) 0.066(4) 0.001(4) 0.020(3) -0.004(4)
F110 0.079(4) 0.087(5) 0.097(5) -0.005(4) 0.028(4) 0.013(4)
F111 0.057(4) 0.084(5) 0.081(5) 0.000(4) 0.021(4) -0.023(4)
C46 0.075(5) 0.037(4) 0.065(5) 0.002(3) 0.035(4) -0.012(3)
F12 0.130(4) 0.110(4) 0.092(4) 0.047(3) 0.015(3) -0.035(3)
F13 0.165(5) 0.080(3) 0.122(4) 0.026(3) 0.066(4) 0.022(3)
F14 0.118(4) 0.115(4) 0.109(4) 0.040(3) 0.063(3) -0.009(3)
C47 0.024(2) 0.037(3) 0.026(2) -0.001(2) 0.009(2) 0.003(2)
C48 0.036(3) 0.040(3) 0.048(3) -0.001(3) 0.025(3) 0.002(3)
C49 0.047(4) 0.041(3) 0.068(4) 0.012(3) 0.035(3) 0.004(3)
C50 0.045(3) 0.029(3) 0.053(4) 0.002(3) 0.021(3) 0.000(3)
C51 0.033(3) 0.037(3) 0.035(3) -0.002(2) 0.013(2) 0.003(2)
C52 0.031(3) 0.033(3) 0.031(3) -0.003(2) 0.013(2) 0.001(2)
C53 0.071(4) 0.058(4) 0.069(4) 0.000(3) 0.037(3) -0.001(3)
F15 0.096(4) 0.088(4) 0.093(4) 0.006(4) 0.068(4) -0.005(4)
F16 0.088(5) 0.119(5) 0.119(5) 0.018(4) 0.055(4) -0.033(4)
F17 0.086(5) 0.072(5) 0.089(5) 0.022(4) 0.039(4) -0.007(4)
C153 0.071(4) 0.058(4) 0.069(4) 0.000(3) 0.037(3) -0.001(3)
F115 0.110(5) 0.110(5) 0.096(5) 0.010(4) 0.058(4) -0.019(4)
F116 0.079(4) 0.100(5) 0.102(5) 0.016(4) 0.053(4) -0.018(4)
F117 0.085(5) 0.063(5) 0.089(5) 0.015(4) 0.042(4) -0.013(4)
C54 0.069(5) 0.036(4) 0.066(5) -0.001(3) 0.043(4) 0.006(3)
F18 0.076(3) 0.131(4) 0.149(4) -0.037(3) 0.065(3) 0.010(3)
F19 0.102(3) 0.055(3) 0.116(4) -0.011(2) 0.070(3) 0.006(2)
F20 0.156(4) 0.101(4) 0.105(4) 0.008(3) 0.090(3) 0.040(3)
C55 0.030(3) 0.027(3) 0.031(3) -0.002(2) 0.010(2) 0.002(2)
C56 0.033(3) 0.058(4) 0.028(3) -0.008(3) 0.012(2) 0.005(3)
C57 0.031(3) 0.076(5) 0.041(3) -0.010(3) 0.013(3) 0.012(3)
C58 0.038(3) 0.059(4) 0.034(3) -0.006(3) 0.004(3) 0.009(3)
C59 0.038(3) 0.044(3) 0.031(3) -0.003(2) 0.010(2) 0.002(3)
C60 0.034(3) 0.036(3) 0.030(3) 0.000(2) 0.012(2) 0.000(2)
C61 0.042(4) 0.132(9) 0.055(5) -0.018(5) 0.003(4) 0.028(5)
F21 0.066(4) 0.082(4) 0.068(4) -0.007(4) 0.040(3) 0.017(3)
F22 0.065(4) 0.090(4) 0.076(4) -0.007(4) 0.040(3) 0.002(4)
F23 0.056(4) 0.083(4) 0.075(4) -0.005(4) 0.024(3) 0.009(4)
F121 0.070(4) 0.084(5) 0.081(5) -0.003(4) 0.032(4) 0.002(4)
F122 0.053(4) 0.068(5) 0.067(5) -0.005(4) 0.025(4) 0.011(4)
F123 0.065(4) 0.078(5) 0.068(4) -0.001(4) 0.037(3) 0.009(4)
F221 0.040(4) 0.057(5) 0.057(4) 0.005(4) 0.023(3) 0.005(4)
F222 0.071(4) 0.082(5) 0.081(5) -0.007(4) 0.033(4) 0.012(4)
F223 0.064(4) 0.083(5) 0.070(4) -0.008(4) 0.037(3) 0.005(4)
C62 0.048(4) 0.062(5) 0.036(3) -0.010(3) 0.007(3) 0.004(3)
F24 0.063(4) 0.062(5) 0.036(3) -0.001(3) 0.008(3) 0.004(3)
F25 0.057(4) 0.075(5) 0.045(4) 0.001(3) 0.026(3) 0.011(4)
F26 0.087(5) 0.068(4) 0.060(4) -0.011(3) 0.026(4) -0.005(4)
F124 0.068(5) 0.064(4) 0.046(4) -0.015(3) 0.023(4) 0.006(4)
F125 0.068(4) 0.082(5) 0.052(4) -0.010(4) 0.016(3) 0.001(4)
F126 0.074(5) 0.065(5) 0.055(4) 0.008(4) 0.034(4) 0.010(4)

loop_
_atom_type_symbol
_atom_type_description
_atom_type_scat_dispersion_real
_atom_type_scat_dispersion_imag
_atom_type_scat_source
C C 0.0033 0.0016 'International Tables Vol C Tables 4.2.6.8 and 6.1.1.4'
H H 0.0000 0.0000 'International Tables Vol C Tables 4.2.6.8 and 6.1.1.4'
B B 0.0013 0.0007 'International Tables Vol C Tables 4.2.6.8 and 6.1.1.4'
N N 0.0061 0.0033 'International Tables Vol C Tables 4.2.6.8 and 6.1.1.4'
F F 0.0171 0.0103 'International Tables Vol C Tables 4.2.6.8 and 6.1.1.4'
P P 0.1023 0.0942 'International Tables Vol C Tables 4.2.6.8 and 6.1.1.4'
Rh Rh -1.1178 0.9187 'International Tables Vol C Tables 4.2.6.8 and 6.1.1.4'

loop_
_geom_angle_atom_site_label_1
_geom_angle_atom_site_label_2
_geom_angle_atom_site_label_3
_geom_angle
P1 Rh1 P2 95.18(6)
P1 Rh1 C4 116.95(15)
P2 Rh1 C4 131.60(17)
P1 Rh1 C5 151.11(16)
P2 Rh1 C5 104.27(14)
C4 Rh1 C5 34.82(8)
P1 Rh1 C3 96.42(13)
P2 Rh1 C3 165.97(16)
C4 Rh1 C3 34.79(7)
C5 Rh1 C3 62.08(11)
P1 Rh1 C6 161.26(14)
P2 Rh1 C6 98.37(12)
C4 Rh1 C6 61.77(11)
C5 Rh1 C6 34.32(7)
C3 Rh1 C6 72.30(10)
P1 Rh1 C2 101.36(12)
P2 Rh1 C2 148.90(15)
C4 Rh1 C2 61.72(10)
C5 Rh1 C2 72.30(10)
C3 Rh1 C2 34.27(7)
C6 Rh1 C2 60.84(9)
P1 Rh1 C1 127.58(13)
P2 Rh1 C1 116.68(13)
C4 Rh1 C1 72.29(10)
C5 Rh1 C1 61.15(10)
C3 Rh1 C1 61.10(10)
C6 Rh1 C1 33.85(6)
C2 Rh1 C1 33.82(6)
C111 P1 C115 97.4(9)
C111 P1 C7 104.9(13)
C115 P1 C7 101.9(10)
C111 P1 C15 101.2(9)
C115 P1 C15 4.5(14)
C7 P1 C15 103.1(9)
C111 P1 C11 2(2)
C115 P1 C11 97.6(7)
C7 P1 C11 102.9(7)
C15 P1 C11 101.5(7)
C111 P1 Rh1 117.6(11)
C115 P1 Rh1 122.7(8)
C7 P1 Rh1 109.8(2)
C15 P1 Rh1 118.4(9)
C11 P1 Rh1 118.9(6)
C27 P2 C123 117.2(8)
C27 P2 C19 103.6(4)
C123 P2 C19 65.9(7)
C27 P2 C119 73.7(7)
C123 P2 C119 101.4(6)
C19 P2 C119 38.8(7)
C27 P2 C127 28.6(6)
C123 P2 C127 101.2(6)
C19 P2 C127 120.5(7)
C119 P2 C127 99.9(6)
C27 P2 C23 101.8(3)
C123 P2 C23 35.2(7)
C19 P2 C23 99.9(4)
C119 P2 C23 129.9(9)
C127 P2 C23 76.3(7)
C27 P2 Rh1 120.5(3)
C123 P2 Rh1 119.4(8)
C19 P2 Rh1 114.5(3)
C119 P2 Rh1 110.5(8)
C127 P2 Rh1 121.1(6)
C23 P2 Rh1 113.8(3)
F1 C1 C2 119.7(4)
F1 C1 C6 120.3(4)
C2 C1 C6 120.0
F1 C1 Rh1 128.4(3)
C2 C1 Rh1 72.32(16)
C6 C1 Rh1 72.18(16)
C1 C2 C3 120.0
C1 C2 Rh1 73.86(16)
C3 C2 Rh1 71.17(17)
C4 C3 C2 120.0
C4 C3 Rh1 71.68(17)
C2 C3 Rh1 74.56(17)
C3 C4 C5 120.0
C3 C4 Rh1 73.53(16)
C5 C4 Rh1 73.39(16)
C6 C5 C4 120.0
C6 C5 Rh1 74.54(17)
C4 C5 Rh1 71.80(16)
C5 C6 C1 120.0
C5 C6 Rh1 71.14(17)
C1 C6 Rh1 73.98(16)
C8 C7 P1 119.9(4)
C9 C8 C10 108.1(6)
C9 C8 C7 112.1(6)
C10 C8 C7 109.6(5)
C12 C11 P1 118.6(12)
C14 C12 C13 110.0(8)
C14 C12 C11 111.2(9)
C13 C12 C11 110.6(10)
C112 C111 P1 115(2)
C114 C112 C113 110.5(11)
C114 C112 C111 110.9(12)
C113 C112 C111 112.6(13)
C16 C15 P1 121.7(14)
C17 C16 C18 111.9(10)
C17 C16 C15 112.5(11)
C18 C16 C15 109.8(10)
C116 C115 P1 118.4(15)
C117 C116 C118 110.5(10)
C117 C116 C115 111.1(11)
C118 C116 C115 110.2(10)
C20 C19 P2 118.9(7)
C22 C20 C19 112.1(8)
C22 C20 C21 109.0(9)
C19 C20 C21 109.5(9)
C120 C119 P2 129.6(14)
C121 C120 C122 109.7(12)
C121 C120 C119 112.1(13)
C122 C120 C119 110.5(12)
C24 C23 P2 119.2(7)
C25 C24 C26 112.4(9)
C25 C24 C23 110.4(9)
C26 C24 C23 110.0(9)
C124 C123 P2 116.1(15)
C125 C124 C126 110.4(13)
C125 C124 C123 113.0(13)
C126 C124 C123 110.4(12)
C28 C27 P2 119.7(6)
C30 C28 C29 107.9(8)
C30 C28 C27 111.7(8)
C29 C28 C27 109.5(8)
C128 C127 P2 122.1(14)
C129 C128 C130 109.3(12)
C129 C128 C127 111.7(13)
C130 C128 C127 109.2(12)
C47 B1 C31 112.5(5)
C47 B1 C39 112.2(4)
C31 B1 C39 103.2(4)
C47 B1 C55 104.8(4)
C31 B1 C55 111.7(4)
C39 B1 C55 112.7(5)
C36 C31 C32 116.1(5)
C36 C31 B1 121.7(5)
C32 C31 B1 121.8(5)
C33 C32 C31 122.2(5)
C34 C33 C32 120.9(6)
C34 C33 C37 120.6(6)
C32 C33 C37 118.5(6)
C33 C34 C35 117.6(6)
C36 C35 C34 121.0(6)
C36 C35 C138 119.0(7)
C34 C35 C138 118.6(6)
C36 C35 C38 123.0(6)
C34 C35 C38 115.0(6)
C138 C35 C38 21.9(5)
C35 C36 C31 122.1(6)
F5 C37 F4 109.7(6)
F5 C37 F3 105.5(7)
F4 C37 F3 103.8(7)
F5 C37 C33 113.1(6)
F4 C37 C33 111.0(6)
F3 C37 C33 113.2(6)
F8 C38 F6 105.4(8)
F8 C38 F7 104.7(7)
F6 C38 F7 103.3(7)
F8 C38 C35 113.3(8)
F6 C38 C35 110.9(9)
F7 C38 C35 118.1(9)
F108 C138 F107 106.9(8)
F108 C138 F106 106.8(8)
F107 C138 F106 105.8(8)
F108 C138 C35 117.2(10)
F107 C138 C35 104.3(10)
F106 C138 C35 115.0(10)
C44 C39 C40 115.0(5)
C44 C39 B1 125.6(5)
C40 C39 B1 119.1(5)
C41 C40 C39 123.2(6)
C40 C41 C42 120.1(6)
C40 C41 C45 121.5(6)
C42 C41 C45 118.4(6)
C43 C42 C41 118.8(6)
C42 C43 C44 120.0(6)
C42 C43 C46 119.6(6)
C44 C43 C46 120.4(7)
C43 C44 C39 122.8(6)
F109 C45 F110 107.4(7)
F109 C45 F9 128.4(9)
F110 C45 F9 28.8(6)
F109 C45 F10 77.5(7)
F110 C45 F10 124.0(10)
F9 C45 F10 105.2(6)
F109 C45 F11 31.6(5)
F110 C45 F11 78.9(7)
F9 C45 F11 105.0(6)
F10 C45 F11 104.6(7)
F109 C45 F111 106.3(7)
F110 C45 F111 105.0(7)
F9 C45 F111 79.5(7)
F10 C45 F111 30.5(6)
F11 C45 F111 128.0(9)
F109 C45 C41 112.7(7)
F110 C45 C41 113.8(8)
F9 C45 C41 112.2(7)
F10 C45 C41 114.8(7)
F11 C45 C41 114.1(6)
F111 C45 C41 111.2(7)
F13 C46 F12 110.0(8)
F13 C46 F14 100.9(7)
F12 C46 F14 104.6(7)
F13 C46 C43 111.6(7)
F12 C46 C43 114.2(6)
F14 C46 C43 114.4(7)
C48 C47 C52 115.8(5)
C48 C47 B1 120.6(5)
C52 C47 B1 123.3(5)
C47 C48 C49 122.6(5)
C50 C49 C48 120.3(6)
C50 C49 C53 115.9(6)
C48 C49 C53 123.0(6)
C50 C49 C153 125.2(7)
C48 C49 C153 114.3(7)
C53 C49 C153 16.2(6)
C49 C50 C51 118.6(6)
C50 C51 C52 120.8(5)
C50 C51 C54 120.3(6)
C52 C51 C54 118.9(5)
C51 C52 C47 121.8(5)
F16 C53 F15 107.7(8)
F16 C53 F17 109.0(8)
F15 C53 F17 106.3(7)
F16 C53 C49 114.4(9)
F15 C53 C49 108.7(8)
F17 C53 C49 110.4(10)
F117 C153 F115 108.2(8)
F117 C153 F116 106.7(8)
F115 C153 F116 104.7(8)
F117 C153 C49 109.3(10)
F115 C153 C49 116.8(10)
F116 C153 C49 110.7(9)
F20 C54 F19 108.7(6)
F20 C54 F18 101.4(7)
F19 C54 F18 104.6(6)
F20 C54 C51 114.7(6)
F19 C54 C51 114.5(6)
F18 C54 C51 111.8(6)
C56 C55 C60 115.8(5)
C56 C55 B1 123.0(5)
C60 C55 B1 121.0(5)
C57 C56 C55 122.2(5)
C58 C57 C56 121.3(6)
C58 C57 C61 119.5(6)
C56 C57 C61 119.1(6)
C57 C58 C59 117.5(6)
C58 C59 C60 121.1(5)
C58 C59 C62 119.7(5)
C60 C59 C62 119.2(5)
C59 C60 C55 122.1(5)
F23 C61 F123 124.0(11)
F23 C61 F223 124.3(11)
F123 C61 F223 42.2(8)
F23 C61 F121 65.5(9)
F123 C61 F121 107.3(8)
F223 C61 F121 71.9(9)
F23 C61 F21 109.8(7)
F123 C61 F21 30.5(8)
F223 C61 F21 72.6(8)
F121 C61 F21 129.6(11)
F23 C61 F222 75.0(8)
F123 C61 F222 67.5(9)
F223 C61 F222 106.8(8)
F121 C61 F222 127.0(12)
F21 C61 F222 39.1(7)
F23 C61 F221 31.9(6)
F123 C61 F221 130.5(12)
F223 C61 F221 105.9(7)
F121 C61 F221 36.1(8)
F21 C61 F221 133.5(9)
F222 C61 F221 105.5(7)
F23 C61 F22 107.5(7)
F123 C61 F22 75.2(8)
F223 C61 F22 33.2(7)
F121 C61 F22 43.5(8)
F21 C61 F22 105.4(6)
F222 C61 F22 134.4(10)
F221 C61 F22 79.5(7)
F23 C61 F122 39.5(7)
F123 C61 F122 104.5(7)
F223 C61 F122 135.2(11)
F121 C61 F122 103.8(7)
F21 C61 F122 78.4(8)
F222 C61 F122 39.4(8)
F221 C61 F122 71.4(8)
F22 C61 F122 140.8(10)
F23 C61 C57 115.1(8)
F123 C61 C57 116.2(9)
F223 C61 C57 115.6(9)
F121 C61 C57 117.5(10)
F21 C61 C57 109.6(7)
F222 C61 C57 110.4(10)
F221 C61 C57 112.0(8)
F22 C61 C57 109.0(7)
F122 C61 C57 105.9(9)
F26 C62 F125 79.4(6)
F26 C62 F126 125.0(8)
F125 C62 F126 108.2(7)
F26 C62 F25 106.9(6)
F125 C62 F25 123.1(9)
F126 C62 F25 23.4(6)
F26 C62 F24 106.9(6)
F125 C62 F24 29.6(5)
F126 C62 F24 83.5(7)
F25 C62 F24 103.8(6)
F26 C62 F124 28.4(5)
F125 C62 F124 105.2(6)
F126 C62 F124 104.7(6)
F25 C62 F124 82.9(6)
F24 C62 F124 128.6(7)
F26 C62 C59 112.6(7)
F125 C62 C59 114.8(7)
F126 C62 C59 112.3(7)
F25 C62 C59 113.9(6)
F24 C62 C59 112.1(6)
F124 C62 C59 110.9(6)

loop_
_geom_bond_atom_site_label_1
_geom_bond_atom_site_label_2
_geom_bond_distance
Rh1 P1 2.2800(16)
Rh1 P2 2.2816(19)
Rh1 C4 2.313(5)
Rh1 C5 2.333(5)
Rh1 C3 2.336(5)
Rh1 C6 2.376(5)
Rh1 C2 2.379(5)
Rh1 C1 2.399(5)
P1 C111 1.79(3)
P1 C115 1.83(2)
P1 C7 1.846(6)
P1 C15 1.86(2)
P1 C11 1.873(18)
P2 C27 1.809(7)
P2 C123 1.831(9)
P2 C19 1.836(7)
P2 C119 1.846(9)
P2 C127 1.852(9)
P2 C23 1.857(7)
F1 C1 1.325(8)
C1 C2 1.3900
C1 C6 1.3900
C2 C3 1.3900
C3 C4 1.3900
C4 C5 1.3900
C5 C6 1.3900
C7 C8 1.540(7)
C8 C9 1.522(8)
C8 C10 1.526(8)
C11 C12 1.537(9)
C12 C14 1.518(9)
C12 C13 1.519(9)
C111 C112 1.531(10)
C112 C114 1.515(10)
C112 C113 1.516(10)
C15 C16 1.528(10)
C16 C17 1.505(10)
C16 C18 1.514(9)
C115 C116 1.527(10)
C116 C117 1.512(10)
C116 C118 1.516(10)
C19 C20 1.525(9)
C20 C22 1.518(9)
C20 C21 1.528(9)
C119 C120 1.526(10)
C120 C121 1.517(10)
C120 C122 1.519(10)
C23 C24 1.536(9)
C24 C25 1.511(9)
C24 C26 1.517(9)
C123 C124 1.531(10)
C124 C125 1.513(10)
C124 C126 1.519(10)
C27 C28 1.536(8)
C28 C30 1.517(9)
C28 C29 1.527(9)
C127 C128 1.538(10)
C128 C129 1.517(10)
C128 C130 1.524(10)
B1 C47 1.627(9)
B1 C31 1.639(8)
B1 C39 1.643(8)
B1 C55 1.651(8)
C31 C36 1.393(8)
C31 C32 1.397(8)
C32 C33 1.393(8)
C33 C34 1.384(10)
C33 C37 1.510(10)
C34 C35 1.396(10)
C35 C36 1.388(9)
C35 C138 1.514(13)
C35 C38 1.524(12)
C37 F5 1.320(8)
C37 F4 1.327(9)
C37 F3 1.344(10)
C38 F8 1.316(8)
C38 F6 1.326(8)
C38 F7 1.330(8)
C138 F108 1.303(8)
C138 F107 1.318(8)
C138 F106 1.319(8)
C39 C44 1.401(8)
C39 C40 1.408(8)
C40 C41 1.376(8)
C41 C42 1.392(10)
C41 C45 1.486(10)
C42 C43 1.388(10)
C43 C44 1.391(9)
C43 C46 1.470(10)
C45 F109 1.318(8)
C45 F110 1.321(8)
C45 F9 1.332(7)
C45 F10 1.334(8)
C45 F11 1.338(8)
C45 F111 1.342(7)
C46 F13 1.300(10)
C46 F12 1.301(10)
C46 F14 1.312(9)
C47 C48 1.391(8)
C47 C52 1.403(7)
C48 C49 1.397(9)
C49 C50 1.379(9)
C49 C53 1.520(12)
C49 C153 1.528(12)
C50 C51 1.382(9)
C51 C52 1.398(8)
C51 C54 1.490(9)
C53 F16 1.308(8)
C53 F15 1.323(8)
C53 F17 1.324(8)
C153 F117 1.318(8)
C153 F115 1.323(8)
C153 F116 1.330(8)
C54 F20 1.303(8)
C54 F19 1.306(8)
C54 F18 1.340(9)
C55 C56 1.398(8)
C55 C60 1.398(8)
C56 C57 1.389(9)
C57 C58 1.384(9)
C57 C61 1.520(10)
C58 C59 1.388(9)
C59 C60 1.395(8)
C59 C62 1.502(9)
C61 F23 1.303(7)
C61 F123 1.331(8)
C61 F223 1.331(8)
C61 F121 1.336(8)
C61 F21 1.338(7)
C61 F222 1.342(8)
C61 F221 1.350(8)
C61 F22 1.359(8)
C61 F122 1.375(8)
C62 F26 1.326(7)
C62 F125 1.330(7)
C62 F126 1.333(8)
C62 F25 1.348(7)
C62 F24 1.359(7)
C62 F124 1.367(7)
